data_1001394
loop_
_publ_author_name
'Leclaire, A'
'Borel, M M'
'Grandin, A'
'Raveau, B'

_publ_section_title
;
Mo~2~ P~4~ Si~4~ O~23~, a Molybdenum (V) Silicophosphate Related to the
$-beta-Cristobalite
;
_journal_coden_ASTM JSSCBI
_journal_name_full 'Journal of Solid State Chemistry'
_journal_page_first 250
_journal_page_last 255
_journal_paper_doi 10.1016/0022-4596(89)90087-X
_journal_volume 80
_journal_year 1989
_chemical_formula_structural 'Mo2 (P4 Si4 O23)'
_chemical_formula_sum 'Mo2 O23 P4 Si4'
_chemical_name_systematic 'Dimolybdenum(V) silicophosphate'
_space_group_IT_number 2
_symmetry_cell_setting triclinic
_symmetry_Int_Tables_number 2
_symmetry_space_group_name_Hall '-P 1'
_symmetry_space_group_name_H-M 'P -1'
_cell_angle_alpha 77.77(2)
_cell_angle_beta 77.77(1)
_cell_angle_gamma 73.11(2)
_cell_formula_units_Z 1
_cell_length_a 8.415(2)
_cell_length_b 5.215(2)
_cell_length_c 11.190(1)
_cell_volume 453.2
_refine_ls_R_factor_all 0.043
_cod_database_code 1001394

loop_
_symmetry_equiv_pos_as_xyz
x,y,z
-x,-y,-z

loop_
_atom_site_label
_atom_site_type_symbol
_atom_site_symmetry_multiplicity
_atom_site_Wyckoff_symbol
_atom_site_fract_x
_atom_site_fract_y
_atom_site_fract_z
_atom_site_occupancy
_atom_site_attached_hydrogens
_atom_site_calc_flag
Mo1 Mo5+ 2 i 0.2544(1) 0.2910(2) 0.14829(8) 1. 0 d
P1 P5+ 2 i 0.3147(3) -0.1585(4) -0.0528(2) 1. 0 d
P2 P5+ 2 i 0.1891(3) 0.7510(4) 0.3317(2) 1. 0 d
Si1 Si4+ 2 i 0.3130(3) 0.5584(5) 0.5722(2) 1. 0 d
Si2 Si4+ 2 i -0.1870(3) -0.0574(5) 0.2863(2) 1. 0 d
O1 O2- 2 i 0.2551(8) -0.0001(1) 0.3031(6) 1. 0 d
O2 O2- 2 i 0.3037(9) 0.548(1) -0.0059(6) 1. 0 d
O3 O2- 2 i 0.2627(9) 0.002(1) 0.0528(6) 1. 0 d
O4 O2- 2 i 0.2892(8) 0.532(1) 0.2587(6) 1. 0 d
O5 O2- 2 i 0.0462(9) 0.408(1) 0.1699(7) 1. 0 d
O6 O2- 2 i 0.5194(8) 0.143(1) 0.1318(6) 1. 0 d
O7 O2- 2 i 0.1737(8) -0.028(1) -0.1379(6) 1. 0 d
O8 O2- 2 i 0.1837(8) 0.638(1) 0.4728(6) 1. 0 d
O9 O2- 2 i 0.0020(8) -0.174(2) 0.3165(7) 1. 0 d
O10 O2- 2 i -0.2808(9) -0.294(1) 0.3368(6) 1. 0 d
O11 O2- 2 i -0.2800(9) 0.198(1) 0.3539(7) 1. 0 d
O12 O2- 1 h 0.5 0.5 0.5 1. 0 d

loop_
_atom_type_symbol
_atom_type_oxidation_number
Mo5+ 5.000
P5+ 5.000
Si4+ 4.000
O2- -2.000
